data_9002343
loop_
_publ_author_name
'Friedrich, A.'
'Wildner, M.'
'Tillmanns, E.'
'Merz, P. L.'

_publ_section_title
;
 Crystal chemistry of the new mineral brandholzite, Mg(H2O)6[Sb(OH)6]2,
 and of the synthetic analogues M(H2O)6[Sb(OH)6]2 (Me=Mg,Co)
;
_journal_name_full 'American Mineralogist'
_journal_page_first 593
_journal_page_last 599
_journal_volume 85
_journal_year 2000
_chemical_formula_structural Co(H2O)6[Sb(OH)6]2
_chemical_formula_sum 'Co O18 Sb2'
_space_group_IT_number 143
_symmetry_space_group_name_Hall 'P 3'
_symmetry_space_group_name_H-M 'P 3'
_cell_angle_alpha 90
_cell_angle_beta 90
_cell_angle_gamma 120
_cell_length_a 16.105
_cell_length_b 16.105
_cell_length_c 9.851
_cell_formula_units_Z 6
_cell_volume 2212.750
_database_code_amcsd 0002427
_exptl_crystal_density_diffrn 2.658
_cod_original_formula_sum 'Sb2 Co O18'
_cod_database_code 9002343
_amcsd_formula_title Co(H2O)6[Sb(OH)6]2

loop_
_space_group_symop_operation_xyz
x,y,z
-y,x-y,z
-x+y,-x,z

loop_
_atom_site_label
_atom_site_fract_x
_atom_site_fract_y
_atom_site_fract_z
_atom_site_U_iso_or_equiv
_atom_site_attached_hydrogens
Sb1 0.00000 0.00000 0.00000 0.01070 0
Sb2 0.66667 0.33333 -0.00850 0.01160 0
Sb3 0.33333 0.66667 -0.09218 0.01180 0
Sb4 0.00000 0.00000 0.49620 0.01040 0
Sb5 0.66667 0.33333 0.48833 0.01190 0
Sb6 0.33333 0.66667 0.41225 0.01060 0
Sb7 0.33208 0.00551 0.46350 0.01250 0
Sb8 0.66045 -0.00523 0.44466 0.01000 0
Co1 0.33755 -0.00376 -0.03589 0.01650 0
Co2 0.67454 0.00358 -0.05172 0.01460 0
O1 0.02950 0.11360 -0.11180 0.01680 1
O2 0.11150 0.08470 0.11270 0.01830 1
O3 0.74700 0.29990 -0.12100 0.01960 1
O4 0.77950 0.41720 0.10310 0.01750 1
O5 0.36250 0.58270 0.01960 0.01890 1
O6 0.30450 0.75010 -0.20620 0.02050 1
O7 0.30590 0.08130 -0.16490 0.02220 2
O8 0.42280 0.11410 0.08160 0.02340 2
O9 0.45260 0.02310 -0.16580 0.02540 2
O10 0.35650 -0.09410 0.08750 0.02800 2
O11 0.24660 -0.12170 -0.16020 0.02100 2
O12 0.21800 -0.03020 0.08120 0.02060 2
O13 0.58780 0.03490 0.06480 0.01950 2
O14 0.69620 0.11650 -0.18280 0.01950 2
O15 0.79440 0.09330 0.06170 0.02480 2
O16 0.76330 -0.02070 -0.17870 0.02910 2
O17 0.64510 -0.11290 0.06920 0.02190 2
O18 0.55350 -0.08550 -0.16880 0.01800 2
O19 0.06170 0.11450 0.37510 0.01470 1
O20 0.11460 0.04570 0.60990 0.01720 1
O21 0.78100 0.37480 0.60270 0.01750 1
O22 0.71550 0.26810 0.36670 0.01600 1
O23 0.21840 0.60330 0.53220 0.01630 1
O24 0.44790 0.73570 0.29730 0.01750 1
O25 0.26310 0.05320 0.34740 0.01650 1
O26 0.38160 0.12100 0.57670 0.01660 1
O27 0.44690 0.07180 0.34250 0.01760 1
O28 0.40380 -0.04090 0.57050 0.01710 1
O29 0.28050 -0.11000 0.34510 0.01620 1
O30 0.21890 -0.06400 0.58040 0.01740 1
O31 0.60770 0.05770 0.55750 0.01700 1
O32 0.73200 0.10780 0.32700 0.01610 1
O33 0.77460 0.04880 0.56390 0.01810 1
O34 0.70920 -0.07440 0.33360 0.01620 1
O35 0.59290 -0.12000 0.56230 0.01800 1
O36 0.54780 -0.05160 0.32160 0.01680 1

loop_
_cod_related_entry_id
_cod_related_entry_database
_cod_related_entry_code
1 AMCSD 0002427
